data_7719009
loop_
_publ_author_name
'Ma, Shihua'
'Geng, Lei'
'Zhu, Baozhu'
'Meng, Changyu'

_publ_section_title
;
 Achieving balanced UV SHG responses, optical band gaps and birefringence
 in rare earth compounds
 Ln(IO<sub>3</sub>)(SO<sub>4</sub>)&#xb7;3H<sub>2</sub>O (Ln = Y, Gd, Er,
 Ho, Dy, Eu).
;
_journal_issue 20
_journal_name_full 'Dalton transactions (Cambridge, England : 2003)'
_journal_page_first 8183
_journal_page_last 8189
_journal_paper_doi 10.1039/d5dt00613a
_journal_volume 54
_journal_year 2025
_chemical_formula_sum 'Er H6 I O10 S'
_chemical_formula_weight 492.27
_space_group_crystal_system orthorhombic
_space_group_IT_number 19
_space_group_name_Hall 'P 2ac 2ab'
_space_group_name_H-M_alt 'P 21 21 21'
_atom_sites_solution_hydrogens difmap
_audit_creation_method SHELXL-2014/7
_audit_update_record
;
2025-03-14 deposited with the CCDC.	2025-04-14 downloaded from the CCDC.
;
_cell_angle_alpha 90
_cell_angle_beta 90
_cell_angle_gamma 90
_cell_formula_units_Z 4
_cell_length_a 6.6822(2)
_cell_length_b 8.7719(2)
_cell_length_c 13.6104(4)
_cell_measurement_reflns_used 4116
_cell_measurement_temperature 296(2)
_cell_measurement_theta_max 27.53
_cell_measurement_theta_min 2.76
_cell_volume 797.78(4)
_computing_structure_refinement 'SHELXL-2014/7 (Sheldrick, 2014)'
_diffrn_ambient_temperature 296(2)
_diffrn_measured_fraction_theta_full 0.993
_diffrn_measured_fraction_theta_max 0.985
_diffrn_measurement_device_type 'Bruker APEX-II CCD'
_diffrn_radiation_type MoK\a
_diffrn_radiation_wavelength 0.71073
_diffrn_reflns_av_R_equivalents 0.0209
_diffrn_reflns_av_unetI/netI 0.0303
_diffrn_reflns_Laue_measured_fraction_full 0.993
_diffrn_reflns_Laue_measured_fraction_max 0.985
_diffrn_reflns_limit_h_max 8
_diffrn_reflns_limit_h_min -8
_diffrn_reflns_limit_k_max 11
_diffrn_reflns_limit_k_min -11
_diffrn_reflns_limit_l_max 17
_diffrn_reflns_limit_l_min -12
_diffrn_reflns_number 3701
_diffrn_reflns_point_group_measured_fraction_full 0.996
_diffrn_reflns_point_group_measured_fraction_max 0.990
_diffrn_reflns_theta_full 25.242
_diffrn_reflns_theta_max 27.528
_diffrn_reflns_theta_min 2.763
_exptl_absorpt_coefficient_mu 14.686
_exptl_crystal_colour PALE-PINK
_exptl_crystal_density_diffrn 4.099
_exptl_crystal_description STICK
_exptl_crystal_F_000 892
_refine_diff_density_max 1.393
_refine_diff_density_min -1.305
_refine_diff_density_rms 0.207
_refine_ls_abs_structure_details
;
 Refined as an inversion twin.
;
_refine_ls_abs_structure_Flack 0.322(16)
_refine_ls_extinction_coef 0.0063(4)
_refine_ls_extinction_expression Fc^*^=kFc[1+0.001xFc^2^\l^3^/sin(2\q)]^-1/4^
_refine_ls_extinction_method 'SHELXL-2014/7 (Sheldrick 2014'
_refine_ls_goodness_of_fit_ref 1.003
_refine_ls_hydrogen_treatment refxyz
_refine_ls_matrix_type full
_refine_ls_number_parameters 138
_refine_ls_number_reflns 1798
_refine_ls_number_restraints 15
_refine_ls_restrained_S_all 1.005
_refine_ls_R_factor_all 0.0185
_refine_ls_R_factor_gt 0.0184
_refine_ls_shift/su_max 0.001
_refine_ls_shift/su_mean 0.000
_refine_ls_structure_factor_coef Fsqd
_refine_ls_weighting_details 'w=1/[\s^2^(Fo^2^)+(0.0232P)^2^+4.5909P] where P=(Fo^2^+2Fc^2^)/3'
_refine_ls_weighting_scheme calc
_refine_ls_wR_factor_gt 0.0488
_refine_ls_wR_factor_ref 0.0489
_reflns_Friedel_coverage 0.700
_reflns_Friedel_fraction_full 1.000
_reflns_Friedel_fraction_max 0.997
_reflns_number_gt 1796
_reflns_number_total 1798
_reflns_threshold_expression 'I > 2\s(I)'
_cod_data_source_file d5dt00613a2.cif
_cod_data_source_block A_CCDC3
_cod_database_code 7719009
_shelx_shelxl_version_number 2014/7
_shelx_space_group_comment
;
The symmetry employed for this shelxl refinement is uniquely defined
by the following loop, which should always be used as a source of
symmetry information in preference to the above space-group names.
They are only intended as comments.
;

loop_
_space_group_symop_operation_xyz
'x, y, z'
'-x+1/2, -y, z+1/2'
'-x, y+1/2, -z+1/2'
'x+1/2, -y+1/2, -z'

loop_
_atom_site_label
_atom_site_type_symbol
_atom_site_fract_x
_atom_site_fract_y
_atom_site_fract_z
_atom_site_U_iso_or_equiv
_atom_site_adp_type
_atom_site_occupancy
_atom_site_site_symmetry_order
_atom_site_calc_flag
_atom_site_refinement_flags_posn
_atom_site_refinement_flags_adp
_atom_site_refinement_flags_occupancy
_atom_site_disorder_assembly
_atom_site_disorder_group
Er1 Er 0.23996(4) 0.63654(4) 0.31370(2) 0.00376(12) Uani 1 1 d . . . . .
I1 I 0.04328(7) 0.48315(5) 0.07195(3) 0.00488(13) Uani 1 1 d . . . . .
S1 S 0.2435(3) 0.0022(2) 0.68328(12) 0.0053(3) Uani 1 1 d . . . . .
O1 O 0.0012(9) 0.2921(7) 0.1128(5) 0.0143(13) Uani 1 1 d . . . . .
O2 O 0.0841(8) 0.0639(7) 0.2383(4) 0.0098(12) Uani 1 1 d . . . . .
O3 O 0.6987(9) 0.0596(7) 0.0310(4) 0.0111(13) Uani 1 1 d . . . . .
O4 O 0.2275(9) 0.1644(7) 0.7076(4) 0.0132(12) Uani 1 1 d . U . . .
O5 O 0.2303(10) 0.0147(6) 0.0777(4) 0.0123(11) Uani 1 1 d . . . . .
O6 O 0.2480(10) 0.5377(7) 0.1500(4) 0.0111(11) Uani 1 1 d . . . . .
O7 O 0.4354(10) 0.0782(7) 0.2181(5) 0.0152(13) Uani 1 1 d . . . . .
O8 O 0.4480(11) 0.2239(7) 0.4692(5) 0.0195(14) Uani 1 1 d D . . . .
O9 O 0.5822(10) 0.3424(8) 0.1027(5) 0.0177(14) Uani 1 1 d D . . . .
O10 O 0.2188(10) 0.3648(7) 0.3258(4) 0.0151(12) Uani 1 1 d D . . . .
H1 H 0.401(14) 0.147(6) 0.499(7) 0.023 Uiso 1 1 d D U . . .
H2 H 0.545(11) 0.197(10) 0.433(6) 0.023 Uiso 1 1 d D U . . .
H3 H 0.626(13) 0.306(12) 0.157(4) 0.023 Uiso 1 1 d D U . . .
H4 H 0.470(9) 0.385(12) 0.113(6) 0.023 Uiso 1 1 d D U . . .
H5 H 0.204(17) 0.318(9) 0.271(3) 0.023 Uiso 1 1 d D U . . .
H6 H 0.289(14) 0.311(9) 0.365(5) 0.023 Uiso 1 1 d D U . . .

loop_
_atom_site_aniso_label
_atom_site_aniso_U_11
_atom_site_aniso_U_22
_atom_site_aniso_U_33
_atom_site_aniso_U_23
_atom_site_aniso_U_13
_atom_site_aniso_U_12
Er1 0.00469(17) 0.00221(17) 0.00436(18) -0.00018(11) -0.00009(13) 0.00062(12)
I1 0.0071(2) 0.0028(2) 0.0047(2) 0.00005(17) -0.00005(17) -0.00030(16)
S1 0.0045(7) 0.0037(7) 0.0076(7) -0.0016(6) -0.0025(8) 0.0005(6)
O1 0.013(3) 0.006(3) 0.025(3) 0.003(2) 0.007(2) -0.003(2)
O2 0.004(3) 0.012(3) 0.013(3) 0.003(2) -0.001(2) 0.003(2)
O3 0.016(3) 0.010(3) 0.007(2) -0.005(2) -0.007(2) 0.000(2)
O4 0.019(2) 0.007(2) 0.013(2) -0.0040(17) -0.0017(19) 0.0028(18)
O5 0.017(3) 0.011(3) 0.010(2) 0.002(2) -0.003(2) 0.001(2)
O6 0.007(2) 0.017(3) 0.010(2) -0.005(2) -0.003(2) -0.006(2)
O7 0.011(3) 0.017(3) 0.017(3) -0.003(2) -0.002(2) -0.004(2)
O8 0.024(4) 0.015(3) 0.020(3) 0.008(3) 0.000(3) 0.005(3)
O9 0.020(3) 0.019(3) 0.014(3) 0.005(2) -0.003(2) 0.014(3)
O10 0.028(3) 0.004(3) 0.014(3) -0.003(2) -0.012(3) 0.000(2)

loop_
_atom_type_symbol
_atom_type_description
_atom_type_scat_dispersion_real
_atom_type_scat_dispersion_imag
_atom_type_scat_source
O O 0.0106 0.0060 'International Tables Vol C Tables 4.2.6.8 and 6.1.1.4'
H H 0.0000 0.0000 'International Tables Vol C Tables 4.2.6.8 and 6.1.1.4'
S S 0.1246 0.1234 'International Tables Vol C Tables 4.2.6.8 and 6.1.1.4'
I I -0.4742 1.8119 'International Tables Vol C Tables 4.2.6.8 and 6.1.1.4'
Er Er -0.2586 4.9576 'International Tables Vol C Tables 4.2.6.8 and 6.1.1.4'

loop_
_geom_angle_atom_site_label_1
_geom_angle_atom_site_label_2
_geom_angle_atom_site_label_3
_geom_angle
_geom_angle_site_symmetry_1
_geom_angle_site_symmetry_3
_geom_angle_publ_flag
O3 Er1 O7 86.4(2) 3_655 3_655 ?
O3 Er1 O4 143.7(2) 3_655 2_564 ?
O7 Er1 O4 87.7(2) 3_655 2_564 ?
O3 Er1 O1 84.2(2) 3_655 3 ?
O7 Er1 O1 150.7(2) 3_655 3 ?
O4 Er1 O1 83.6(2) 2_564 3 ?
O3 Er1 O2 111.5(2) 3_655 3 ?
O7 Er1 O2 139.2(2) 3_655 3 ?
O4 Er1 O2 96.0(2) 2_564 3 ?
O1 Er1 O2 69.8(2) 3 3 ?
O3 Er1 O6 139.5(2) 3_655 . ?
O7 Er1 O6 73.7(2) 3_655 . ?
O4 Er1 O6 71.6(2) 2_564 . ?
O1 Er1 O6 128.8(2) 3 . ?
O2 Er1 O6 69.2(2) 3 . ?
O3 Er1 O10 69.4(2) 3_655 . ?
O7 Er1 O10 81.1(2) 3_655 . ?
O4 Er1 O10 144.4(2) 2_564 . ?
O1 Er1 O10 120.8(2) 3 . ?
O2 Er1 O10 72.4(2) 3 . ?
O6 Er1 O10 72.8(2) . . ?
O3 Er1 O9 72.3(2) 3_655 3_655 ?
O7 Er1 O9 77.9(2) 3_655 3_655 ?
O4 Er1 O9 71.4(2) 2_564 3_655 ?
O1 Er1 O9 72.8(2) 3 3_655 ?
O2 Er1 O9 141.6(2) 3 3_655 ?
O6 Er1 O9 133.7(2) . 3_655 ?
O10 Er1 O9 137.1(2) . 3_655 ?
O3 I1 O1 98.0(3) 4_455 . ?
O3 I1 O6 94.4(3) 4_455 . ?
O1 I1 O6 100.7(3) . . ?
O5 S1 O4 109.3(3) 2 . ?
O5 S1 O7 111.6(4) 2 2 ?
O4 S1 O7 109.5(4) . 2 ?
O5 S1 O2 111.3(3) 2 2 ?
O4 S1 O2 108.7(3) . 2 ?
O7 S1 O2 106.3(3) 2 2 ?
I1 O1 Er1 142.1(3) . 3_545 ?
S1 O2 Er1 131.4(4) 2_554 3_545 ?
I1 O3 Er1 154.7(3) 4 3_645 ?
S1 O4 Er1 151.8(4) . 2_565 ?
I1 O6 Er1 129.1(3) . . ?
S1 O7 Er1 145.6(4) 2_554 3_645 ?

loop_
_geom_bond_atom_site_label_1
_geom_bond_atom_site_label_2
_geom_bond_distance
_geom_bond_site_symmetry_2
_geom_bond_publ_flag
Er1 O3 2.256(5) 3_655 ?
Er1 O7 2.271(6) 3_655 ?
Er1 O4 2.276(6) 2_564 ?
Er1 O1 2.337(6) 3 ?
Er1 O2 2.366(6) 3 ?
Er1 O6 2.391(5) . ?
Er1 O10 2.393(6) . ?
Er1 O9 2.443(6) 3_655 ?
I1 O3 1.784(6) 4_455 ?
I1 O1 1.788(6) . ?
I1 O6 1.797(6) . ?
S1 O5 1.456(5) 2 ?
S1 O4 1.465(6) . ?
S1 O7 1.466(6) 2 ?
S1 O2 1.491(6) 2 ?
O1 Er1 2.337(6) 3_545 ?
O2 S1 1.491(6) 2_554 ?
O2 Er1 2.366(6) 3_545 ?
O3 I1 1.784(5) 4 ?
O3 Er1 2.257(5) 3_645 ?
O4 Er1 2.276(6) 2_565 ?
O5 S1 1.456(5) 2_554 ?
O7 S1 1.466(6) 2_554 ?
O7 Er1 2.271(6) 3_645 ?
O9 Er1 2.443(6) 3_645 ?
